data_2204095
loop_
_publ_author_name
'Figgis, Brian N.'
'Sobolev, Alexandre N.'

_publ_section_title
;
 Hexacarbonylchromium(0) at 11K
;
_journal_issue 8
_journal_name_full 'Acta Crystallographica Section E'
_journal_page_first i93
_journal_page_last i94
_journal_paper_doi 10.1107/S1600536804016174
_journal_volume 60
_journal_year 2004
_chemical_formula_iupac '[Cr (C O)6]'
_chemical_formula_moiety 'C6 Cr O6'
_chemical_formula_sum 'C6 Cr O6'
_chemical_formula_weight 220.06
_chemical_name_common 'Chromium hexacarbonyl'
_chemical_name_systematic Hexacarbonylchromium(0)
_space_group_IT_number 62
_symmetry_cell_setting orthorhombic
_symmetry_space_group_name_Hall '-P 2ac 2n'
_symmetry_space_group_name_H-M 'P n m a'
_atom_sites_solution_primary direct
_atom_sites_solution_secondary difmap
_audit_creation_method SHELXL-97
_cell_angle_alpha 90.0
_cell_angle_beta 90.0
_cell_angle_gamma 90.0
_cell_formula_units_Z 4
_cell_length_a 11.4740(10)
_cell_length_b 10.8940(10)
_cell_length_c 6.1885(4)
_cell_measurement_reflns_used 14
_cell_measurement_temperature 11.0(5)
_cell_measurement_theta_max 38.7
_cell_measurement_theta_min 31.4
_cell_volume 773.55(11)
_computing_cell_refinement 'Local diffractometer control software'
_computing_data_collection 'Local diffractometer control software'
_computing_data_reduction 'PROFIT (Streltsov & Zavodnik, 1989)'
_computing_molecular_graphics SHELXTL
_computing_publication_material SHELXTL
_computing_structure_refinement SHELXTL
_computing_structure_solution 'SHELXTL (Bruker, 1997)'
_diffrn_ambient_temperature 11.0(5)
_diffrn_measured_fraction_theta_full 0.999
_diffrn_measured_fraction_theta_max 0.999
_diffrn_measurement_device_type 'Huber 512 goniometer'
_diffrn_measurement_method \w-2\q
_diffrn_radiation_monochromator none
_diffrn_radiation_source 'normal-focus sealed tube'
_diffrn_radiation_type MoK\a
_diffrn_radiation_wavelength 0.71073
_diffrn_reflns_av_R_equivalents 0.0227
_diffrn_reflns_av_sigmaI/netI 0.0089
_diffrn_reflns_limit_h_max 24
_diffrn_reflns_limit_h_min -24
_diffrn_reflns_limit_k_max 23
_diffrn_reflns_limit_k_min -23
_diffrn_reflns_limit_l_max 13
_diffrn_reflns_limit_l_min -13
_diffrn_reflns_number 27649
_diffrn_reflns_theta_full 50.13
_diffrn_reflns_theta_max 50.13
_diffrn_reflns_theta_min 3.55
_diffrn_standards_decay_% 1
_diffrn_standards_interval_count 100
_diffrn_standards_number 3
_exptl_absorpt_coefficient_mu 1.471
_exptl_absorpt_correction_T_max 0.6390
_exptl_absorpt_correction_T_min 0.5644
_exptl_absorpt_correction_type gaussian
_exptl_absorpt_process_details '(Xtal3.7; ,Hall et al., 2000)'
_exptl_crystal_colour 'pale yellow'
_exptl_crystal_density_diffrn 1.890
_exptl_crystal_density_meas ?
_exptl_crystal_density_method .
_exptl_crystal_description Prism
_exptl_crystal_F_000 432
_exptl_crystal_size_max 0.46
_exptl_crystal_size_mid 0.40
_exptl_crystal_size_min 0.40
_refine_diff_density_max 0.840
_refine_diff_density_min -1.001
_refine_ls_extinction_coef 0.069(2)
_refine_ls_extinction_expression Fc^*^=kFc[1+0.001xFc^2^\l^3^/sin(2\q)]^-1/4^
_refine_ls_extinction_method SHELXL97
_refine_ls_goodness_of_fit_ref 1.137
_refine_ls_matrix_type full
_refine_ls_number_parameters 68
_refine_ls_number_reflns 4212
_refine_ls_number_restraints 0
_refine_ls_restrained_S_all 1.137
_refine_ls_R_factor_all 0.0206
_refine_ls_R_factor_gt 0.0199
_refine_ls_shift/su_max 0.001
_refine_ls_shift/su_mean 0.000
_refine_ls_structure_factor_coef Fsqd
_refine_ls_weighting_details 'w = 1/[\s^2^(Fo^2^)+(0.0244P)^2^+0.21P] where P = (Fo^2^+2Fc^2^)/3'
_refine_ls_weighting_scheme calc
_refine_ls_wR_factor_gt 0.0539
_refine_ls_wR_factor_ref 0.0543
_reflns_number_gt 4125
_reflns_number_total 4212
_reflns_threshold_expression I>2\s(I)
_cod_data_source_file wm6024.cif
_cod_data_source_block I
_cod_depositor_comments
;
The following automatic conversions were performed:
'_symmetry_cell_setting' value 'Orthorhombic' changed to 'orthorhombic'
according to '/home/saulius/struct/CIF-dictionaries/cif_core.dic'
dictionary named 'cif_core.dic' version 2.4.1 from
2010-06-29.

'_exptl_absorpt_correction_type' value 'Gaussian' changed to
'gaussian' according to
'/home/saulius/struct/CIF-dictionaries/cif_core.dic' dictionary named
'cif_core.dic' version 2.4.1 from 2010-06-29.

Automatic conversion script
Id: cif_fix_enum 1527 2010-12-29 10:47:43Z saulius 

The following automatic conversions were performed:

'_chemical_melting_point' value 'not measured' was changed to '?' -
the value is undefined or not given.

Automatic conversion script
Id: cif_fix_values 1646 2011-03-28 12:23:43Z adriana 

The following automatic conversions were performed:

'_chemical_melting_point' value 'not measured' was changed to '?' -
the value is undefined or not given.

'_symmetry_cell_setting' value
'Orthorhombic' changed to 'orthorhombic' according to
/home/saulius/struct/CIF-dictionaries/cif_core.dic dictionary named
'cif_core.dic' version 2.4.1 from
2010-06-29.

'_exptl_absorpt_correction_type' value 'Gaussian'
changed to 'gaussian' according to
/home/saulius/struct/CIF-dictionaries/cif_core.dic dictionary named
'cif_core.dic' version 2.4.1 from 2010-06-29.

Automatic conversion script
Id: cif_fix_values 1715 2011-07-08 13:25:40Z adriana 
;
_cod_database_code 2204095
_cod_database_fobs_code 2204095

loop_
_symmetry_equiv_pos_as_xyz
'x, y, z'
'-x+1/2, -y, z+1/2'
'-x, y+1/2, -z'
'x+1/2, -y+1/2, -z+1/2'
'-x, -y, -z'
'x-1/2, y, -z-1/2'
'x, -y-1/2, z'
'-x-1/2, y-1/2, z-1/2'

loop_
_atom_site_label
_atom_site_fract_x
_atom_site_fract_y
_atom_site_fract_z
_atom_site_U_iso_or_equiv
_atom_site_adp_type
_atom_site_calc_flag
_atom_site_refinement_flags
_atom_site_occupancy
_atom_site_type_symbol
Cr 0.372617(6) 0.2500 0.061768(12) 0.00389(2) Uani d S 1 Cr
O1 0.22594(4) 0.2500 0.47381(8) 0.01039(6) Uani d S 1 O
O2 0.51645(4) 0.2500 -0.35446(7) 0.01016(6) Uani d S 1 O
O3 0.53222(3) 0.44722(3) 0.25104(6) 0.01015(4) Uani d . 1 O
O4 0.21774(3) 0.45103(3) -0.13004(6) 0.01033(4) Uani d . 1 O
C1 0.28088(4) 0.2500 0.31970(8) 0.00716(6) Uani d S 1 C
C2 0.46326(4) 0.2500 -0.19848(8) 0.00715(6) Uani d S 1 C
C3 0.47212(3) 0.37382(3) 0.18108(6) 0.00707(4) Uani d . 1 C
C4 0.27474(3) 0.37558(3) -0.05848(6) 0.00710(4) Uani d . 1 C

loop_
_atom_site_aniso_label
_atom_site_aniso_U_11
_atom_site_aniso_U_22
_atom_site_aniso_U_33
_atom_site_aniso_U_12
_atom_site_aniso_U_13
_atom_site_aniso_U_23
Cr 0.00430(3) 0.00355(3) 0.00383(3) 0.000 -0.00003(2) 0.000
O1 0.01062(14) 0.01285(15) 0.00771(12) 0.000 0.00275(11) 0.000
O2 0.01084(14) 0.01226(15) 0.00737(12) 0.000 0.00274(11) 0.000
O3 0.01047(10) 0.00890(10) 0.01109(10) -0.00290(8) -0.00135(8) -0.00117(8)
O4 0.01011(10) 0.00887(10) 0.01202(10) 0.00248(8) -0.00109(8) 0.00252(8)
C1 0.00746(14) 0.00738(14) 0.00666(14) 0.000 0.00037(11) 0.000
C2 0.00761(14) 0.00734(14) 0.00649(14) 0.000 0.00042(11) 0.000
C3 0.00736(10) 0.00656(10) 0.00730(10) -0.00044(8) -0.00025(8) -0.00021(8)
C4 0.00736(10) 0.00665(10) 0.00730(10) 0.00040(8) -0.00004(8) 0.00051(8)

loop_
_atom_type_symbol
_atom_type_description
_atom_type_scat_dispersion_real
_atom_type_scat_dispersion_imag
_atom_type_scat_source
C C 0.0033 0.0016 'International Tables Vol C Tables 4.2.6.8 and 6.1.1.4'
O O 0.0106 0.0060 'International Tables Vol C Tables 4.2.6.8 and 6.1.1.4'
Cr Cr 0.3209 0.6236 'International Tables Vol C Tables 4.2.6.8 and 6.1.1.4'

loop_
_geom_angle_atom_site_label_1
_geom_angle_atom_site_label_2
_geom_angle_atom_site_label_3
_geom_angle_site_symmetry_1
_geom_angle_site_symmetry_3
_geom_angle
_geom_angle_publ_flag
Cr C1 O1 . . 179.94(5) no
Cr C2 O2 . . 179.45(5) no
Cr C3 O3 . . 179.38(4) no
Cr C4 O4 . . 179.19(3) no
C1 Cr C2 . . 179.45(2) no
C1 Cr C3 . . 90.36(2) no
C1 Cr C3 . 7_565 90.36(2) no
C1 Cr C4 . . 90.09(2) no
C1 Cr C4 . 7_565 90.09(2) no
C2 Cr C3 . . 90.03(2) no
C2 Cr C3 . 7_565 90.03(2) no
C2 Cr C4 . . 89.53(2) no
C2 Cr C4 . 7_565 89.53(2) no
C3 Cr C3 . 7_565 89.54(2) no
C3 Cr C4 . . 89.79(2) no
C3 Cr C4 . 7_565 179.20(2) no
C3 Cr C4 7_565 7_565 89.79(2) no
C3 Cr C4 7_565 . 179.20(2) no
C4 Cr C4 7_565 . 90.88(2) no

loop_
_geom_bond_atom_site_label_1
_geom_bond_atom_site_label_2
_geom_bond_site_symmetry_2
_geom_bond_distance
_geom_bond_publ_flag
Cr C1 . 1.9121(5) no
Cr C2 . 1.9171(5) no
Cr C3 . 1.9152(4) no
Cr C3 7_565 1.9152(4) no
Cr C4 . 1.9201(4) no
Cr C4 7_565 1.9201(4) no
C1 O1 . 1.1432(7) no
C2 O2 . 1.1421(7) no
C3 O3 . 1.1412(5) no
C4 O4 . 1.1399(5) no
